data_7126915
loop_
_publ_author_name
'Ou, Xiao'
'Li, Xizhen'
'Rong, Haowei'
'Yu, Lian'
'Lu, Ming'

_publ_section_title
;
 A general method for cultivating single crystals from melt microdroplets.
;
_journal_issue 69
_journal_name_full 'Chemical communications (Cambridge, England)'
_journal_page_first 9950
_journal_page_last 9953
_journal_paper_doi 10.1039/d0cc03157g
_journal_volume 56
_journal_year 2020
_chemical_formula_moiety 'C18 H19 Cl2 N O4'
_chemical_formula_sum 'C18 H19 Cl2 N O4'
_chemical_formula_weight 384.24
_chemical_melting_point 418
_chemical_name_common Felodipine
_space_group_crystal_system monoclinic
_space_group_IT_number 14
_space_group_name_Hall '-P 2ybc'
_space_group_name_H-M_alt 'P 1 21/c 1'
_atom_sites_solution_hydrogens geom
_atom_sites_solution_primary dual
_audit_creation_date 2019-12-23
_audit_creation_method
;
Olex2 1.3
(compiled Nov 21 2019 18:26:39 for OlexSys, GUI svn.r6003)
;
_audit_update_record
;
2020-03-01 deposited with the CCDC.	2020-07-13 downloaded from the CCDC.
;
_cell_angle_alpha 90
_cell_angle_beta 116.167(2)
_cell_angle_gamma 90
_cell_formula_units_Z 4
_cell_length_a 12.0936(2)
_cell_length_b 12.0624(2)
_cell_length_c 13.4258(2)
_cell_measurement_reflns_used 22811
_cell_measurement_temperature 99.99(10)
_cell_measurement_theta_max 76.8090
_cell_measurement_theta_min 3.6620
_cell_volume 1757.80(6)
_computing_cell_refinement 'CrysAlisPro 1.171.40.54a (Rigaku OD, 2019)'
_computing_data_collection 'CrysAlisPro 1.171.40.54a (Rigaku OD, 2019)'
_computing_data_reduction 'CrysAlisPro 1.171.40.54a (Rigaku OD, 2019)'
_computing_molecular_graphics 'Olex2 1.3 (Dolomanov et al., 2009)'
_computing_publication_material 'Olex2 1.3 (Dolomanov et al., 2009)'
_computing_structure_refinement 'SHELXL 2016/6 (Sheldrick, 2015)'
_computing_structure_solution 'SHELXT 2014/5 (Sheldrick, 2014)'
_diffrn_ambient_environment N~2~
_diffrn_ambient_temperature 99.99(10)
_diffrn_detector 'CCD plate'
_diffrn_detector_area_resol_mean 10.0000
_diffrn_detector_type HyPix
_diffrn_measured_fraction_theta_full 1.000
_diffrn_measured_fraction_theta_max 0.987
_diffrn_measurement_details
;
List of Runs (angles in degrees, time in seconds):

  # Type    Start    End  Width  t~exp~   \w     \q     \k     \f   Frames
#--------------------------------------------------------------------------
  1  \w    -96.00 -12.00   0.50    0.05    --  -46.37 127.00   9.00  168
  2  \w   -105.00 -20.00   0.50    0.05    --  -46.37 143.00 179.00  170
  3  \w   -118.00 -70.00   0.50    0.05    --  -46.37-127.00 -65.00   96
  4  \w   -118.00 -59.00   0.50    0.05    --  -46.37-143.00 124.00  118
  5  \w     64.00 118.00   0.50    0.05    --   46.37 143.00 179.00  108
  6  \w     25.00 106.00   0.50    0.05    --   46.37-143.00 124.00  162
  7  \w     16.00  96.00   0.50    0.05    --   46.37-127.00 -65.00  160
  8  \w   -130.00 -27.00   0.50    0.05    -- -100.00 143.00 179.00  206
  9  \w   -118.00 -27.00   0.50    0.05    -- -100.00 127.00   9.00  182
 10  \w   -173.00 -70.00   0.50    0.05    -- -100.00-127.00 -65.00  206
 11  \w     74.00 178.00   0.50    0.05    --  107.00 127.00   9.00  208
 12  \w     34.00 130.00   0.50    0.05    --  107.00-143.00 124.00  192
 13  \w     34.00 118.00   0.50    0.05    --  107.00-127.00 -65.00  168
 14  \w     64.00 176.00   0.50    0.05    --  107.00 143.00 179.00  224
 15  \w   -118.00 -71.00   0.50    0.05    --  -46.37-125.00   0.00   94
 16  \w   -118.00 -71.00   0.50    0.05    --  -46.37-125.00 150.00   94
 17  \w     30.00 118.00   0.50    0.05    --   46.37  57.00  90.00  176
 18  \w     30.00 118.00   0.50    0.05    --   46.37  57.00-180.00  176
 19  \w     30.00 118.00   0.50    0.05    --   46.37  57.00 -60.00  176
 20  \w   -175.00 -82.00   0.50    0.05    -- -100.00 -15.00-180.00  186
 21  \w   -114.00 -27.00   0.50    0.05    -- -100.00  45.00  60.00  174
 22  \w   -142.00-111.00   0.50    0.05    -- -100.00 -59.00  20.52   62
 23  \w   -173.00-147.00   0.50    0.05    -- -100.00 -59.00  20.52   52
 24  \w   -140.00-115.00   0.50    0.05    -- -100.00-143.00 124.00   50
 25  \w     74.00 117.00   0.50    0.05    --  107.00-125.00-150.00   86
 26  \w    132.00 178.00   0.50    0.05    --  107.00 125.00-120.00   92
 27  \w     35.00 120.00   0.50    0.05    --  107.00 -45.00 150.00  170
 28  \w     92.00 177.00   0.50    0.05    --  107.00  30.00-120.00  170
 29  \w     97.00 123.00   0.50    0.05    --  107.00 -61.00  90.00   52
 30  \w     82.00 121.00   0.50    0.05    --  107.00 -45.00  60.00   78
 31  \w     37.00  63.00   0.50    0.05    --  107.00-125.00-120.00   52
 32  \w     58.00  88.00   0.50    0.05    --  107.00 -61.00  90.00   60
 33  \w     60.00  85.00   0.50    0.05    --  107.00-125.00 -30.00   50
 34  \w     80.00 117.00   0.50    0.05    --  107.00-125.00-120.00   74
 35  \w    146.00 178.00   0.50    0.05    --  107.00 125.00  60.00   64
 36  \w     34.00 117.00   0.50    0.05    --  107.00-125.00   0.00  166
 37  \w     91.00 177.00   0.50    0.05    --  107.00  61.00 -90.00  172
 38  \w     35.00 103.00   0.50    0.05    --  107.00-125.00  90.00  136
 39  \w     62.00 113.00   0.50    0.05    --  107.00 -61.00 -60.00  102
 40  \w     34.00  76.00   0.50    0.05    --  107.00 -77.00  90.00   84
 41  \w     78.00 128.00   0.50    0.05    --  107.00 125.00  60.00  100
 42  \w     87.00 113.00   0.50    0.05    --  107.00-125.00  30.00   52
 43  \w     37.00  63.00   0.50    0.05    --  107.00-125.00  30.00   52
 44  \w     33.00 122.00   0.50    0.05    --  107.00 -30.00-120.00  178
 45  \w     35.00  72.00   0.50    0.05    --  107.00 -45.00  60.00   74
;
_diffrn_measurement_device 'four-circle diffractometer'
_diffrn_measurement_device_type 'XtaLAB Synergy R, DW system, HyPix'
_diffrn_measurement_method '\w scans'
_diffrn_orient_matrix_type 'CrysAlisPro convention (1999,Acta A55,543-557)'
_diffrn_orient_matrix_UB_11 0.0642153000
_diffrn_orient_matrix_UB_12 0.1131037000
_diffrn_orient_matrix_UB_13 0.0126949000
_diffrn_orient_matrix_UB_21 0.1252284000
_diffrn_orient_matrix_UB_22 -0.0589806000
_diffrn_orient_matrix_UB_23 0.0393194000
_diffrn_orient_matrix_UB_31 -0.0187546000
_diffrn_orient_matrix_UB_32 -0.0073632000
_diffrn_orient_matrix_UB_33 -0.1209163000
_diffrn_radiation_monochromator mirror
_diffrn_radiation_probe x-ray
_diffrn_radiation_type 'Cu K\a'
_diffrn_radiation_wavelength 1.54184
_diffrn_reflns_av_R_equivalents 0.0537
_diffrn_reflns_av_unetI/netI 0.0208
_diffrn_reflns_Laue_measured_fraction_full 1.000
_diffrn_reflns_Laue_measured_fraction_max 0.987
_diffrn_reflns_limit_h_max 15
_diffrn_reflns_limit_h_min -15
_diffrn_reflns_limit_k_max 15
_diffrn_reflns_limit_k_min -14
_diffrn_reflns_limit_l_max 12
_diffrn_reflns_limit_l_min -16
_diffrn_reflns_number 33252
_diffrn_reflns_point_group_measured_fraction_full 1.000
_diffrn_reflns_point_group_measured_fraction_max 0.987
_diffrn_reflns_theta_full 67.684
_diffrn_reflns_theta_max 76.979
_diffrn_reflns_theta_min 4.073
_diffrn_source 'Rotating-anode X-ray tube'
_diffrn_source_type 'Rigaku (Cu) X-ray Source'
_exptl_absorpt_coefficient_mu 3.527
_exptl_absorpt_correction_T_max 1.00000
_exptl_absorpt_correction_T_min 0.14018
_exptl_absorpt_correction_type multi-scan
_exptl_absorpt_process_details
;
CrysAlisPro 1.171.40.54a (Rigaku Oxford Diffraction, 2019)
Empirical absorption correction using spherical harmonics,
 implemented in SCALE3 ABSPACK scaling algorithm.
;
_exptl_crystal_colour 'clear light colourless'
_exptl_crystal_density_diffrn 1.452
_exptl_crystal_description block
_exptl_crystal_F_000 800
_exptl_crystal_recrystallization_method 'From the Melt'
_exptl_crystal_size_max 0.15
_exptl_crystal_size_mid 0.13
_exptl_crystal_size_min 0.1
_refine_diff_density_max 1.344
_refine_diff_density_min -1.384
_refine_diff_density_rms 0.094
_refine_ls_extinction_method none
_refine_ls_goodness_of_fit_ref 1.041
_refine_ls_hydrogen_treatment constr
_refine_ls_matrix_type full
_refine_ls_number_parameters 230
_refine_ls_number_reflns 3658
_refine_ls_number_restraints 0
_refine_ls_restrained_S_all 1.041
_refine_ls_R_factor_all 0.0798
_refine_ls_R_factor_gt 0.0782
_refine_ls_shift/su_max 0.000
_refine_ls_shift/su_mean 0.000
_refine_ls_structure_factor_coef Fsqd
_refine_ls_weighting_details 'w=1/[\s^2^(Fo^2^)+(0.0918P)^2^+4.4349P] where P=(Fo^2^+2Fc^2^)/3'
_refine_ls_weighting_scheme calc
_refine_ls_wR_factor_gt 0.1983
_refine_ls_wR_factor_ref 0.1997
_reflns_Friedel_coverage 0.000
_reflns_number_gt 3515
_reflns_number_total 3658
_reflns_threshold_expression 'I > 2\s(I)'
_cod_data_source_file d0cc03157g2.cif
_cod_data_source_block Felodipine-100k-HWRong
_cod_depositor_comments
;
The following automatic conversions were performed:

data item '_chemical_melting_point' value '418K' was changed to '418'
-- the value should be numeric and without a unit designator.

Automatic conversion script
Id: cif_fix_values 7556 2019-12-06 15:28:31Z antanas 

 Adding full bibliography for 7126896--7126915.cif.
;
_cod_database_code 7126915
_shelx_shelxl_version_number 2016/6
_shelx_space_group_comment
;
The symmetry employed for this shelxl refinement is uniquely defined
by the following loop, which should always be used as a source of
symmetry information in preference to the above space-group names.
They are only intended as comments.
;
_reflns_odcompleteness_completeness 100.00
_reflns_odcompleteness_iscentric 1
_reflns_odcompleteness_theta 71.98
_olex2_refinement_description
;
1. Fixed Uiso
 At 1.2 times of:
  All C(H) groups, All C(H,H) groups, All N(H) groups
 At 1.5 times of:
  All C(H,H,H) groups
2.a Ternary CH refined with riding coordinates:
 C00A(H00A)
2.b Secondary CH2 refined with riding coordinates:
 C00I(H00B,H00C)
2.c Aromatic/amide H refined with riding coordinates:
 N007(H007), C00D(H00D), C00K(H00K), C00O(H00O)
2.d Idealised Me refined as rotating group:
 C00J(H00E,H00F,H00G), C00L(H00H,H00I,H00J), C00N(H00L,H00M,H00N), C00P(H00P,
 H00Q,H00R)
;
_olex2_submission_special_instructions 'No special instructions were received'
_oxdiff_exptl_absorpt_empirical_details
;
Empirical correction (ABSPACK) includes:
- Absorption correction using spherical harmonics
- Frame scaling
;
_oxdiff_exptl_absorpt_empirical_full_max 4.576
_oxdiff_exptl_absorpt_empirical_full_min 0.509

loop_
_space_group_symop_operation_xyz
'x, y, z'
'-x, y+1/2, -z+1/2'
'-x, -y, -z'
'x, -y-1/2, z-1/2'

loop_
_atom_site_label
_atom_site_type_symbol
_atom_site_fract_x
_atom_site_fract_y
_atom_site_fract_z
_atom_site_U_iso_or_equiv
_atom_site_adp_type
_atom_site_occupancy
_atom_site_site_symmetry_order
_atom_site_calc_flag
_atom_site_refinement_flags_posn
_atom_site_refinement_flags_adp
_atom_site_refinement_flags_occupancy
_atom_site_disorder_assembly
_atom_site_disorder_group
Cl01 Cl 0.36433(10) 0.65016(8) 0.74914(7) 0.0479(3) Uani 1 1 d . . . . .
Cl02 Cl 0.64855(11) 0.61596(14) 0.83657(10) 0.0785(5) Uani 1 1 d . . . . .
O003 O 0.2295(2) 0.4287(2) 0.74872(17) 0.0350(5) Uani 1 1 d . . . . .
O004 O 0.2335(2) 0.70195(19) 0.49522(19) 0.0373(5) Uani 1 1 d . . . . .
O005 O 0.1227(3) 0.2713(2) 0.6977(2) 0.0475(7) Uani 1 1 d . . . . .
O006 O 0.1425(2) 0.6861(3) 0.3108(2) 0.0490(7) Uani 1 1 d . . . . .
N007 N 0.0530(3) 0.3561(2) 0.3671(2) 0.0354(6) Uani 1 1 d . . . . .
H007 H 0.019667 0.309513 0.313518 0.042 Uiso 1 1 calc R U . . .
C008 C 0.1380(3) 0.3891(3) 0.5602(2) 0.0260(6) Uani 1 1 d . . . . .
C009 C 0.3362(3) 0.4876(3) 0.5986(2) 0.0277(6) Uani 1 1 d . . . . .
C00A C 0.1958(3) 0.4977(3) 0.5486(2) 0.0264(6) Uani 1 1 d . . . . .
H00A H 0.175102 0.555785 0.588626 0.032 Uiso 1 1 calc R U . . .
C00B C 0.1598(3) 0.3538(3) 0.6723(2) 0.0281(6) Uani 1 1 d . . . . .
C00C C 0.0736(3) 0.3229(3) 0.4719(2) 0.0293(6) Uani 1 1 d . . . . .
C00D C 0.3867(3) 0.4099(3) 0.5536(2) 0.0298(6) Uani 1 1 d . . . . .
H00D H 0.334168 0.365526 0.495255 0.036 Uiso 1 1 calc R U . . .
C00E C 0.1451(3) 0.5317(3) 0.4263(2) 0.0286(6) Uani 1 1 d . . . . .
C00F C 0.1707(3) 0.6448(3) 0.4014(3) 0.0319(7) Uani 1 1 d . . . . .
C00G C 0.0827(3) 0.4592(3) 0.3434(2) 0.0322(7) Uani 1 1 d . . . . .
C00H C 0.4176(3) 0.5521(3) 0.6868(3) 0.0356(7) Uani 1 1 d . . . . .
C00I C 0.2760(3) 0.3969(3) 0.8636(3) 0.0378(8) Uani 1 1 d . . . . .
H00B H 0.226500 0.337170 0.871246 0.045 Uiso 1 1 calc R U . . .
H00C H 0.272075 0.459329 0.907495 0.045 Uiso 1 1 calc R U . . .
C00J C 0.0183(3) 0.2117(3) 0.4736(3) 0.0368(7) Uani 1 1 d . . . . .
H00E H -0.034081 0.188851 0.398938 0.055 Uiso 1 1 calc R U . . .
H00F H -0.029241 0.216867 0.514814 0.055 Uiso 1 1 calc R U . . .
H00G H 0.082956 0.158238 0.508079 0.055 Uiso 1 1 calc R U . . .
C00K C 0.5127(3) 0.3966(3) 0.5933(3) 0.0399(8) Uani 1 1 d . . . . .
H00K H 0.543490 0.344533 0.560949 0.048 Uiso 1 1 calc R U . . .
C00L C 0.0372(3) 0.4794(3) 0.2210(3) 0.0401(8) Uani 1 1 d . . . . .
H00H H 0.007196 0.411197 0.181338 0.060 Uiso 1 1 calc R U . . .
H00I H 0.103565 0.507001 0.207157 0.060 Uiso 1 1 calc R U . . .
H00J H -0.028268 0.532930 0.196408 0.060 Uiso 1 1 calc R U . . .
C00M C 0.5451(3) 0.5373(4) 0.7263(3) 0.0466(9) Uani 1 1 d . . . . .
C00N C 0.2669(4) 0.8148(3) 0.4843(4) 0.0449(9) Uani 1 1 d . . . . .
H00L H 0.195534 0.853822 0.432476 0.067 Uiso 1 1 calc R U . . .
H00M H 0.328950 0.814517 0.458029 0.067 Uiso 1 1 calc R U . . .
H00N H 0.298417 0.850876 0.555253 0.067 Uiso 1 1 calc R U . . .
C00O C 0.5919(3) 0.4598(4) 0.6797(3) 0.0485(10) Uani 1 1 d . . . . .
H00O H 0.676553 0.450645 0.706804 0.058 Uiso 1 1 calc R U . . .
C00P C 0.4036(5) 0.3605(6) 0.9026(5) 0.0778(16) Uani 1 1 d . . . . .
H00P H 0.405832 0.294455 0.863561 0.117 Uiso 1 1 calc R U . . .
H00Q H 0.438459 0.345317 0.980686 0.117 Uiso 1 1 calc R U . . .
H00R H 0.450349 0.417793 0.888964 0.117 Uiso 1 1 calc R U . . .

loop_
_atom_site_aniso_label
_atom_site_aniso_U_11
_atom_site_aniso_U_22
_atom_site_aniso_U_33
_atom_site_aniso_U_23
_atom_site_aniso_U_13
_atom_site_aniso_U_12
Cl01 0.0660(6) 0.0441(5) 0.0332(4) -0.0142(3) 0.0215(4) -0.0134(4)
Cl02 0.0540(7) 0.1218(12) 0.0494(6) -0.0225(7) 0.0134(5) -0.0479(7)
O003 0.0430(13) 0.0399(12) 0.0202(10) -0.0021(9) 0.0121(9) -0.0080(10)
O004 0.0498(14) 0.0292(11) 0.0345(12) 0.0040(9) 0.0201(11) 0.0027(10)
O005 0.0641(17) 0.0489(15) 0.0322(12) -0.0048(11) 0.0235(12) -0.0215(13)
O006 0.0465(14) 0.0612(17) 0.0335(13) 0.0158(12) 0.0124(11) -0.0024(13)
N007 0.0408(15) 0.0355(14) 0.0222(12) -0.0041(10) 0.0069(11) 0.0043(12)
C008 0.0213(13) 0.0332(15) 0.0228(13) 0.0002(11) 0.0090(11) 0.0053(11)
C009 0.0291(14) 0.0325(15) 0.0215(13) 0.0036(11) 0.0111(11) -0.0005(12)
C00A 0.0275(14) 0.0294(14) 0.0210(13) -0.0016(11) 0.0094(11) 0.0045(11)
C00B 0.0240(13) 0.0345(16) 0.0265(14) -0.0032(12) 0.0118(11) 0.0000(11)
C00C 0.0260(14) 0.0330(15) 0.0254(14) -0.0005(12) 0.0082(11) 0.0066(12)
C00D 0.0284(15) 0.0346(16) 0.0265(14) 0.0055(12) 0.0121(12) 0.0033(12)
C00E 0.0260(14) 0.0362(16) 0.0227(14) 0.0026(12) 0.0100(11) 0.0088(12)
C00F 0.0269(14) 0.0407(17) 0.0286(15) 0.0056(13) 0.0128(12) 0.0085(12)
C00G 0.0299(15) 0.0402(17) 0.0243(14) 0.0027(12) 0.0097(12) 0.0116(13)
C00H 0.0390(17) 0.0424(18) 0.0241(14) -0.0001(13) 0.0128(13) -0.0103(14)
C00I 0.0408(18) 0.050(2) 0.0206(14) -0.0005(13) 0.0117(13) -0.0035(15)
C00J 0.0365(17) 0.0371(17) 0.0307(16) -0.0044(13) 0.0092(13) -0.0014(14)
C00K 0.0338(17) 0.050(2) 0.0393(18) 0.0115(15) 0.0196(14) 0.0090(15)
C00L 0.0443(19) 0.047(2) 0.0206(15) 0.0013(13) 0.0067(13) 0.0094(15)
C00M 0.0362(18) 0.066(3) 0.0314(17) 0.0010(17) 0.0097(14) -0.0210(17)
C00N 0.049(2) 0.0322(17) 0.060(2) 0.0096(16) 0.0299(18) 0.0044(15)
C00O 0.0272(16) 0.079(3) 0.0376(18) 0.0091(19) 0.0130(14) -0.0052(17)
C00P 0.069(3) 0.103(4) 0.061(3) 0.021(3) 0.028(3) 0.022(3)

loop_
_atom_type_symbol
_atom_type_description
_atom_type_scat_dispersion_real
_atom_type_scat_dispersion_imag
_atom_type_scat_source
C C 0.0181 0.0091 'International Tables Vol C Tables 4.2.6.8 and 6.1.1.4'
H H 0.0000 0.0000 'International Tables Vol C Tables 4.2.6.8 and 6.1.1.4'
O O 0.0492 0.0322 'International Tables Vol C Tables 4.2.6.8 and 6.1.1.4'
N N 0.0311 0.0180 'International Tables Vol C Tables 4.2.6.8 and 6.1.1.4'
Cl Cl 0.3639 0.7018 'International Tables Vol C Tables 4.2.6.8 and 6.1.1.4'

loop_
_geom_angle_atom_site_label_1
_geom_angle_atom_site_label_2
_geom_angle_atom_site_label_3
_geom_angle
_geom_angle_site_symmetry_1
_geom_angle_site_symmetry_3
_geom_angle_publ_flag
C00B O003 C00I 117.0(3) . . ?
C00F O004 C00N 117.2(3) . . ?
C00C N007 H007 118.2 . . ?
C00G N007 H007 118.2 . . ?
C00G N007 C00C 123.6(3) . . ?
C00B C008 C00A 118.0(3) . . ?
C00C C008 C00A 122.0(3) . . ?
C00C C008 C00B 119.9(3) . . ?
C00D C009 C00A 118.5(3) . . ?
C00D C009 C00H 117.6(3) . . ?
C00H C009 C00A 123.9(3) . . ?
C008 C00A C009 110.9(2) . . ?
C008 C00A H00A 108.6 . . ?
C008 C00A C00E 110.8(2) . . ?
C009 C00A H00A 108.6 . . ?
C009 C00A C00E 109.4(2) . . ?
C00E C00A H00A 108.6 . . ?
O003 C00B C008 110.7(3) . . ?
O005 C00B O003 121.7(3) . . ?
O005 C00B C008 127.6(3) . . ?
N007 C00C C00J 113.2(3) . . ?
C008 C00C N007 119.9(3) . . ?
C008 C00C C00J 126.9(3) . . ?
C009 C00D H00D 119.0 . . ?
C00K C00D C009 122.0(3) . . ?
C00K C00D H00D 119.0 . . ?
C00F C00E C00A 117.8(3) . . ?
C00G C00E C00A 121.4(3) . . ?
C00G C00E C00F 120.7(3) . . ?
O004 C00F C00E 110.7(3) . . ?
O006 C00F O004 121.5(3) . . ?
O006 C00F C00E 127.9(3) . . ?
N007 C00G C00L 113.2(3) . . ?
C00E C00G N007 120.3(3) . . ?
C00E C00G C00L 126.5(3) . . ?
C009 C00H Cl01 121.2(3) . . ?
C009 C00H C00M 119.7(3) . . ?
C00M C00H Cl01 119.1(3) . . ?
O003 C00I H00B 110.0 . . ?
O003 C00I H00C 110.0 . . ?
O003 C00I C00P 108.3(3) . . ?
H00B C00I H00C 108.4 . . ?
C00P C00I H00B 110.0 . . ?
C00P C00I H00C 110.0 . . ?
C00C C00J H00E 109.5 . . ?
C00C C00J H00F 109.5 . . ?
C00C C00J H00G 109.5 . . ?
H00E C00J H00F 109.5 . . ?
H00E C00J H00G 109.5 . . ?
H00F C00J H00G 109.5 . . ?
C00D C00K H00K 119.9 . . ?
C00O C00K C00D 120.2(3) . . ?
C00O C00K H00K 119.9 . . ?
C00G C00L H00H 109.5 . . ?
C00G C00L H00I 109.5 . . ?
C00G C00L H00J 109.5 . . ?
H00H C00L H00I 109.5 . . ?
H00H C00L H00J 109.5 . . ?
H00I C00L H00J 109.5 . . ?
C00H C00M Cl02 120.6(3) . . ?
C00O C00M Cl02 118.2(3) . . ?
C00O C00M C00H 121.2(3) . . ?
O004 C00N H00L 109.5 . . ?
O004 C00N H00M 109.5 . . ?
O004 C00N H00N 109.5 . . ?
H00L C00N H00M 109.5 . . ?
H00L C00N H00N 109.5 . . ?
H00M C00N H00N 109.5 . . ?
C00K C00O C00M 119.4(3) . . ?
C00K C00O H00O 120.3 . . ?
C00M C00O H00O 120.3 . . ?
C00I C00P H00P 109.5 . . ?
C00I C00P H00Q 109.5 . . ?
C00I C00P H00R 109.5 . . ?
H00P C00P H00Q 109.5 . . ?
H00P C00P H00R 109.5 . . ?
H00Q C00P H00R 109.5 . . ?

loop_
_geom_bond_atom_site_label_1
_geom_bond_atom_site_label_2
_geom_bond_distance
_geom_bond_site_symmetry_2
_geom_bond_publ_flag
Cl01 C00H 1.729(4) . ?
Cl02 C00M 1.739(4) . ?
O003 C00B 1.348(4) . ?
O003 C00I 1.442(4) . ?
O004 C00F 1.340(4) . ?
O004 C00N 1.445(4) . ?
O005 C00B 1.200(4) . ?
O006 C00F 1.216(4) . ?
N007 H007 0.8600 . ?
N007 C00C 1.376(4) . ?
N007 C00G 1.370(5) . ?
C008 C00A 1.525(4) . ?
C008 C00B 1.471(4) . ?
C008 C00C 1.354(4) . ?
C009 C00A 1.531(4) . ?
C009 C00D 1.393(4) . ?
C009 C00H 1.396(4) . ?
C00A H00A 0.9800 . ?
C00A C00E 1.534(4) . ?
C00C C00J 1.504(5) . ?
C00D H00D 0.9300 . ?
C00D C00K 1.384(4) . ?
C00E C00F 1.469(5) . ?
C00E C00G 1.354(5) . ?
C00G C00L 1.505(4) . ?
C00H C00M 1.404(5) . ?
C00I H00B 0.9700 . ?
C00I H00C 0.9700 . ?
C00I C00P 1.462(6) . ?
C00J H00E 0.9600 . ?
C00J H00F 0.9600 . ?
C00J H00G 0.9600 . ?
C00K H00K 0.9300 . ?
C00K C00O 1.365(6) . ?
C00L H00H 0.9600 . ?
C00L H00I 0.9600 . ?
C00L H00J 0.9600 . ?
C00M C00O 1.376(6) . ?
C00N H00L 0.9600 . ?
C00N H00M 0.9600 . ?
C00N H00N 0.9600 . ?
C00O H00O 0.9300 . ?
C00P H00P 0.9600 . ?
C00P H00Q 0.9600 . ?
C00P H00R 0.9600 . ?

loop_
_geom_torsion_atom_site_label_1
_geom_torsion_atom_site_label_2
_geom_torsion_atom_site_label_3
_geom_torsion_atom_site_label_4
_geom_torsion
_geom_torsion_site_symmetry_1
_geom_torsion_site_symmetry_2
_geom_torsion_site_symmetry_3
_geom_torsion_site_symmetry_4
_geom_torsion_publ_flag
Cl01 C00H C00M Cl02 0.1(4) . . . . ?
Cl01 C00H C00M C00O 179.6(3) . . . . ?
Cl02 C00M C00O C00K 179.7(3) . . . . ?
C008 C00A C00E C00F 167.5(2) . . . . ?
C008 C00A C00E C00G -14.8(4) . . . . ?
C009 C00A C00E C00F -70.0(3) . . . . ?
C009 C00A C00E C00G 107.7(3) . . . . ?
C009 C00D C00K C00O 0.7(5) . . . . ?
C009 C00H C00M Cl02 -179.6(3) . . . . ?
C009 C00H C00M C00O -0.1(5) . . . . ?
C00A C008 C00B O003 0.9(4) . . . . ?
C00A C008 C00B O005 -179.6(3) . . . . ?
C00A C008 C00C N007 -3.6(4) . . . . ?
C00A C008 C00C C00J 176.5(3) . . . . ?
C00A C009 C00D C00K 179.2(3) . . . . ?
C00A C009 C00H Cl01 0.8(4) . . . . ?
C00A C009 C00H C00M -179.5(3) . . . . ?
C00A C00E C00F O004 -2.2(4) . . . . ?
C00A C00E C00F O006 177.4(3) . . . . ?
C00A C00E C00G N007 6.2(4) . . . . ?
C00A C00E C00G C00L -174.9(3) . . . . ?
C00B O003 C00I C00P 99.2(4) . . . . ?
C00B C008 C00A C009 68.5(3) . . . . ?
C00B C008 C00A C00E -169.8(2) . . . . ?
C00B C008 C00C N007 179.9(3) . . . . ?
C00B C008 C00C C00J 0.0(5) . . . . ?
C00C N007 C00G C00E 5.9(5) . . . . ?
C00C N007 C00G C00L -173.1(3) . . . . ?
C00C C008 C00A C009 -108.1(3) . . . . ?
C00C C008 C00A C00E 13.6(4) . . . . ?
C00C C008 C00B O003 177.5(3) . . . . ?
C00C C008 C00B O005 -2.9(5) . . . . ?
C00D C009 C00A C008 61.2(3) . . . . ?
C00D C009 C00A C00E -61.3(3) . . . . ?
C00D C009 C00H Cl01 -179.5(2) . . . . ?
C00D C009 C00H C00M 0.3(5) . . . . ?
C00D C00K C00O C00M -0.5(6) . . . . ?
C00F C00E C00G N007 -176.2(3) . . . . ?
C00F C00E C00G C00L 2.7(5) . . . . ?
C00G N007 C00C C008 -7.3(5) . . . . ?
C00G N007 C00C C00J 172.6(3) . . . . ?
C00G C00E C00F O004 -179.9(3) . . . . ?
C00G C00E C00F O006 -0.3(5) . . . . ?
C00H C009 C00A C008 -119.1(3) . . . . ?
C00H C009 C00A C00E 118.4(3) . . . . ?
C00H C009 C00D C00K -0.6(5) . . . . ?
C00H C00M C00O C00K 0.2(6) . . . . ?
C00I O003 C00B O005 10.7(4) . . . . ?
C00I O003 C00B C008 -169.8(3) . . . . ?
C00N O004 C00F O006 -0.3(4) . . . . ?
C00N O004 C00F C00E 179.3(3) . . . . ?
